data_4342041
loop_
_publ_author_name
'Iasco, Olga'
'Rivi\`ere, Eric'
'Guillot, R\'egis'
'Buron-Le Cointe, Marylise'
'Meunier, Jean-Fran\,cois'
'Bousseksou, Azzedine'
'Boillot, Marie-Laure'

_publ_section_title
;
 Fe(II)(pap-5NO2)2 and Fe(II)(qsal-5NO2)2 Schiff-Base Spin-Crossover
 Complexes: A Rare Example with Photomagnetism and Room-Temperature
 Bistability.
;
_journal_issue 4
_journal_name_full 'Inorganic chemistry'
_journal_page_first 1791
_journal_page_last 1799
_journal_paper_doi 10.1021/ic5027043
_journal_volume 54
_journal_year 2015
_chemical_formula_moiety 'C32 H20 Fe N6 O6'
_chemical_formula_sum 'C32 H20 Fe N6 O6'
_chemical_formula_weight 640.39
_space_group_IT_number 54
_symmetry_cell_setting orthorhombic
_symmetry_Int_Tables_number 54
_symmetry_space_group_name_Hall '-P 2a 2ac'
_symmetry_space_group_name_H-M 'P c c a'
_atom_sites_solution_hydrogens geom
_atom_sites_solution_primary direct
_atom_sites_solution_secondary difmap
_audit_creation_method SHELXL-97
_cell_angle_alpha 90.00
_cell_angle_beta 90.00
_cell_angle_gamma 90.00
_cell_formula_units_Z 4
_cell_length_a 19.2422(13)
_cell_length_b 10.4155(9)
_cell_length_c 12.9086(10)
_cell_measurement_reflns_used 2310
_cell_measurement_temperature 100(1)
_cell_measurement_theta_max 21.68
_cell_measurement_theta_min 2.73
_cell_volume 2587.1(3)
_computing_cell_refinement 'Bruker SAINT'
_computing_data_collection 'Bruker APEX2'
_computing_data_reduction 'Bruker SAINT'
_computing_structure_refinement 'SHELXL-97 (Sheldrick, 1997)'
_computing_structure_solution 'SHELXS-97 (Sheldrick, 1990)'
_diffrn_ambient_temperature 100(1)
_diffrn_measured_fraction_theta_full 0.998
_diffrn_measured_fraction_theta_max 0.998
_diffrn_radiation_monochromator graphite
_diffrn_radiation_probe x-ray
_diffrn_radiation_type MoK\a
_diffrn_radiation_wavelength 0.71073
_diffrn_reflns_av_R_equivalents 0.1201
_diffrn_reflns_av_sigmaI/netI 0.0443
_diffrn_reflns_limit_h_max 20
_diffrn_reflns_limit_h_min -21
_diffrn_reflns_limit_k_max 11
_diffrn_reflns_limit_k_min -11
_diffrn_reflns_limit_l_max 14
_diffrn_reflns_limit_l_min -14
_diffrn_reflns_number 33767
_diffrn_reflns_theta_full 23.32
_diffrn_reflns_theta_max 23.32
_diffrn_reflns_theta_min 1.96
_diffrn_source 'fine-focus sealed tube'
_diffrn_source_type 'kappa X8 APEX II Bruker ICMMO'
_exptl_absorpt_coefficient_mu 0.647
_exptl_absorpt_correction_T_max 0.9936
_exptl_absorpt_correction_T_min 0.8761
_exptl_absorpt_correction_type multi-scan
_exptl_absorpt_process_details SADABS
_exptl_crystal_colour black
_exptl_crystal_density_diffrn 1.644
_exptl_crystal_density_method 'not measured'
_exptl_crystal_description plate
_exptl_crystal_F_000 1312
_exptl_crystal_size_max 0.21
_exptl_crystal_size_mid 0.08
_exptl_crystal_size_min 0.01
_refine_diff_density_max 0.797
_refine_diff_density_min -0.517
_refine_diff_density_rms 0.081
_refine_ls_extinction_method none
_refine_ls_goodness_of_fit_ref 1.036
_refine_ls_hydrogen_treatment constr
_refine_ls_matrix_type full
_refine_ls_number_parameters 204
_refine_ls_number_reflns 1884
_refine_ls_number_restraints 0
_refine_ls_restrained_S_all 1.036
_refine_ls_R_factor_all 0.0902
_refine_ls_R_factor_gt 0.0547
_refine_ls_shift/su_max 0.000
_refine_ls_shift/su_mean 0.000
_refine_ls_structure_factor_coef Fsqd
_refine_ls_weighting_details 'calc w=1/[\s^2^(Fo^2^)+(0.0736P)^2^+4.4874P] where P=(Fo^2^+2Fc^2^)/3'
_refine_ls_weighting_scheme calc
_refine_ls_wR_factor_gt 0.1333
_refine_ls_wR_factor_ref 0.1557
_reflns_number_gt 1295
_reflns_number_total 1884
_reflns_threshold_expression >2sigma(I)
_cod_data_source_file ic5027043_si_002.cif
_cod_data_source_block FeII(qsal-5-NO2)2_100K
_cod_depositor_comments 'Adding full bibliography for 4342039--4342041.cif.'
_cod_database_code 4342041

loop_
_symmetry_equiv_pos_as_xyz
'x, y, z'
'-x+1/2, -y, z'
'-x, y, -z+1/2'
'x+1/2, -y, -z+1/2'
'-x, -y, -z'
'x-1/2, y, -z'
'x, -y, z-1/2'
'-x-1/2, y, z-1/2'

loop_
_atom_site_label
_atom_site_type_symbol
_atom_site_fract_x
_atom_site_fract_y
_atom_site_fract_z
_atom_site_U_iso_or_equiv
_atom_site_adp_type
_atom_site_occupancy
_atom_site_symmetry_multiplicity
_atom_site_calc_flag
_atom_site_refinement_flags
Fe Fe 0.5000 0.35275(9) 0.2500 0.0277(3) Uani 1 2 d S
N1 N 0.4336(2) 0.2217(4) 0.2088(3) 0.0302(10) Uani 1 1 d .
C11 C 0.3892(3) 0.5174(5) 0.3883(4) 0.0307(12) Uani 1 1 d .
N2 N 0.5255(2) 0.3495(4) 0.1053(3) 0.0291(10) Uani 1 1 d .
O1 O 0.43285(16) 0.4851(3) 0.2150(2) 0.0305(9) Uani 1 1 d .
C12 C 0.3913(3) 0.5409(5) 0.2781(4) 0.0316(13) Uani 1 1 d .
C5 C 0.4398(3) 0.1880(5) 0.1059(4) 0.0329(13) Uani 1 1 d .
C4 C 0.3991(3) 0.0887(5) 0.0619(5) 0.0396(14) Uani 1 1 d .
C1 C 0.3876(3) 0.1609(5) 0.2645(4) 0.0368(13) Uani 1 1 d .
H1 H 0.3825 0.1842 0.3336 0.044 Uiso 1 1 calc R
C16 C 0.3430(3) 0.5900(5) 0.4492(4) 0.0359(13) Uani 1 1 d .
H16 H 0.3422 0.5776 0.5206 0.043 Uiso 1 1 calc R
C2 C 0.3451(3) 0.0615(5) 0.2253(5) 0.0449(15) Uani 1 1 d .
H2 H 0.3131 0.0213 0.2684 0.054 Uiso 1 1 calc R
O3 O 0.2229(2) 0.8404(5) 0.4353(4) 0.0725(15) Uani 1 1 d .
C10 C 0.5689(3) 0.4256(5) 0.0604(4) 0.0322(12) Uani 1 1 d .
H10 H 0.5730 0.4196 -0.0112 0.039 Uiso 1 1 calc R
C13 C 0.3439(3) 0.6333(5) 0.2386(5) 0.0400(14) Uani 1 1 d .
H13 H 0.3434 0.6489 0.1677 0.048 Uiso 1 1 calc R
C15 C 0.2993(3) 0.6782(5) 0.4058(5) 0.0416(15) Uani 1 1 d .
C9 C 0.4883(2) 0.2553(5) 0.0468(4) 0.0314(12) Uani 1 1 d .
O2 O 0.2541(2) 0.7290(4) 0.5648(3) 0.0643(13) Uani 1 1 d .
C3 C 0.3508(3) 0.0252(5) 0.1267(5) 0.0421(15) Uani 1 1 d .
H3 H 0.3235 -0.0411 0.1008 0.050 Uiso 1 1 calc R
N3 N 0.2552(3) 0.7507(5) 0.4720(4) 0.0497(13) Uani 1 1 d .
C8 C 0.4964(3) 0.2268(6) -0.0561(4) 0.0447(14) Uani 1 1 d .
H8 H 0.5286 0.2708 -0.0964 0.054 Uiso 1 1 calc R
C14 C 0.2993(3) 0.6998(6) 0.3003(4) 0.0436(15) Uani 1 1 d .
H14 H 0.2689 0.7595 0.2715 0.052 Uiso 1 1 calc R
C6 C 0.4075(3) 0.0626(6) -0.0417(5) 0.0495(16) Uani 1 1 d .
H6 H 0.3808 -0.0009 -0.0729 0.059 Uiso 1 1 calc R
C7 C 0.4551(3) 0.1301(6) -0.0991(5) 0.0538(18) Uani 1 1 d .
H7 H 0.4601 0.1108 -0.1690 0.065 Uiso 1 1 calc R

loop_
_atom_site_aniso_label
_atom_site_aniso_U_11
_atom_site_aniso_U_22
_atom_site_aniso_U_33
_atom_site_aniso_U_23
_atom_site_aniso_U_13
_atom_site_aniso_U_12
Fe 0.0244(6) 0.0314(6) 0.0273(6) 0.000 0.0014(5) 0.000
N1 0.026(2) 0.035(3) 0.030(2) -0.001(2) -0.0006(19) 0.000(2)
C11 0.034(3) 0.028(3) 0.030(3) -0.001(2) 0.001(2) -0.003(2)
N2 0.024(2) 0.034(2) 0.029(2) -0.001(2) 0.0011(19) 0.0033(19)
O1 0.0281(18) 0.036(2) 0.0274(19) -0.0046(16) 0.0021(16) 0.0038(17)
C12 0.027(3) 0.037(3) 0.031(3) -0.006(2) 0.002(2) -0.001(2)
C5 0.022(3) 0.036(3) 0.041(3) -0.007(3) -0.005(3) 0.007(2)
C4 0.027(3) 0.038(3) 0.053(4) -0.011(3) -0.011(3) 0.001(3)
C1 0.031(3) 0.042(3) 0.038(3) -0.003(3) 0.001(3) -0.006(3)
C16 0.039(3) 0.039(3) 0.030(3) -0.008(3) 0.006(3) -0.002(3)
C2 0.034(3) 0.043(3) 0.058(4) 0.006(3) -0.004(3) -0.010(3)
O3 0.059(3) 0.097(4) 0.062(3) -0.035(3) -0.012(2) 0.045(3)
C10 0.030(3) 0.041(3) 0.026(3) 0.002(3) 0.002(2) 0.004(3)
C13 0.040(3) 0.043(3) 0.038(3) -0.002(3) -0.002(3) 0.009(3)
C15 0.030(3) 0.043(4) 0.051(4) -0.013(3) 0.006(3) 0.006(3)
C9 0.026(3) 0.038(3) 0.030(3) -0.010(2) -0.002(2) 0.005(2)
O2 0.067(3) 0.070(3) 0.055(3) -0.013(3) 0.025(3) 0.010(3)
C3 0.030(3) 0.036(3) 0.060(4) -0.009(3) -0.011(3) -0.003(3)
N3 0.051(3) 0.057(3) 0.041(3) -0.012(3) -0.003(3) 0.009(3)
C8 0.036(3) 0.058(4) 0.039(3) -0.011(3) -0.002(3) 0.001(3)
C14 0.042(4) 0.046(3) 0.043(4) -0.016(3) -0.013(3) 0.018(3)
C6 0.037(3) 0.056(4) 0.056(4) -0.018(3) -0.008(3) -0.004(3)
C7 0.049(4) 0.073(5) 0.039(4) -0.024(3) -0.005(3) 0.000(4)

loop_
_atom_type_symbol
_atom_type_description
_atom_type_scat_dispersion_real
_atom_type_scat_dispersion_imag
_atom_type_scat_source
C C 0.0033 0.0016 'International Tables Vol C Tables 4.2.6.8 and 6.1.1.4'
H H 0.0000 0.0000 'International Tables Vol C Tables 4.2.6.8 and 6.1.1.4'
N N 0.0061 0.0033 'International Tables Vol C Tables 4.2.6.8 and 6.1.1.4'
O O 0.0106 0.0060 'International Tables Vol C Tables 4.2.6.8 and 6.1.1.4'
Fe Fe 0.3463 0.8444 'International Tables Vol C Tables 4.2.6.8 and 6.1.1.4'

loop_
_geom_angle_atom_site_label_1
_geom_angle_atom_site_label_2
_geom_angle_atom_site_label_3
_geom_angle
_geom_angle_site_symmetry_1
_geom_angle_site_symmetry_3
N2 Fe N2 178.0(3) . 3_655
N2 Fe O1 87.47(15) . .
N2 Fe O1 93.94(16) 3_655 .
N2 Fe O1 93.94(16) . 3_655
N2 Fe O1 87.47(15) 3_655 3_655
O1 Fe O1 89.6(2) . 3_655
N2 Fe N1 94.93(17) . 3_655
N2 Fe N1 83.68(17) 3_655 3_655
O1 Fe N1 177.57(15) . 3_655
O1 Fe N1 89.83(15) 3_655 3_655
N2 Fe N1 83.68(17) . .
N2 Fe N1 94.93(17) 3_655 .
O1 Fe N1 89.83(15) . .
O1 Fe N1 177.57(15) 3_655 .
N1 Fe N1 90.8(2) 3_655 .
C1 N1 C5 117.8(5) . .
C1 N1 Fe 129.5(4) . .
C5 N1 Fe 112.7(3) . .
C16 C11 C10 117.5(5) . 3_655
C16 C11 C12 118.5(5) . .
C10 C11 C12 124.0(5) 3_655 .
C10 N2 C9 120.6(4) . .
C10 N2 Fe 126.1(4) . .
C9 N2 Fe 113.3(3) . .
C12 O1 Fe 126.1(3) . .
O1 C12 C13 118.7(5) . .
O1 C12 C11 124.5(5) . .
C13 C12 C11 116.8(5) . .
N1 C5 C9 117.2(5) . .
N1 C5 C4 121.6(5) . .
C9 C5 C4 121.2(5) . .
C6 C4 C3 124.0(5) . .
C6 C4 C5 118.0(6) . .
C3 C4 C5 117.9(5) . .
N1 C1 C2 123.4(5) . .
C15 C16 C11 121.4(5) . .
C3 C2 C1 120.2(6) . .
N2 C10 C11 125.0(5) . 3_655
C14 C13 C12 122.7(6) . .
C16 C15 C14 121.0(5) . .
C16 C15 N3 118.6(6) . .
C14 C15 N3 120.4(5) . .
C8 C9 C5 119.9(5) . .
C8 C9 N2 127.1(5) . .
C5 C9 N2 113.0(4) . .
C2 C3 C4 119.1(5) . .
O3 N3 O2 121.0(5) . .
O3 N3 C15 118.6(5) . .
O2 N3 C15 120.2(5) . .
C9 C8 C7 118.4(6) . .
C13 C14 C15 119.6(5) . .
C4 C6 C7 120.2(6) . .
C6 C7 C8 122.3(6) . .

loop_
_geom_bond_atom_site_label_1
_geom_bond_atom_site_label_2
_geom_bond_distance
_geom_bond_site_symmetry_2
Fe N2 1.932(4) .
Fe N2 1.932(4) 3_655
Fe O1 1.943(3) .
Fe O1 1.943(3) 3_655
Fe N1 1.944(4) 3_655
Fe N1 1.944(4) .
N1 C1 1.304(6) .
N1 C5 1.379(6) .
C11 C16 1.407(7) .
C11 C10 1.415(7) 3_655
C11 C12 1.445(7) .
N2 C10 1.289(6) .
N2 C9 1.430(6) .
O1 C12 1.281(6) .
C12 C13 1.420(7) .
C5 C9 1.394(7) .
C5 C4 1.416(7) .
C4 C6 1.374(8) .
C4 C3 1.413(8) .
C1 C2 1.413(7) .
C16 C15 1.366(8) .
C2 C3 1.332(8) .
O3 N3 1.218(6) .
C10 C11 1.415(7) 3_655
C13 C14 1.361(8) .
C15 C14 1.381(8) .
C15 N3 1.422(7) .
C9 C8 1.370(7) .
O2 N3 1.220(6) .
C8 C7 1.398(8) .
C6 C7 1.373(8) .
